data_4105311
loop_
_publ_author_name
'Heather A. Spinney'
'Nicholas A. Piro'
'Christopher C. Cummins'

_publ_section_title
;
 Triple-Bond Reactivity of an AsP Complex Intermediate: Synthesis Stemming
 from Molecular Arsenic, As4
;
_journal_name_full 'Journal of the American Chemical Society'
_journal_page_first 16233
_journal_page_last 16243
_journal_paper_doi 10.1021/ja906550h
_journal_volume 131
_journal_year 2009
_chemical_formula_sum 'C63 H112 As N3 Na Nb O10'
_chemical_formula_weight 1262.38
_chemical_name_common 'niobium arsenide anion'
_chemical_name_systematic
;
 ?
;
_space_group_IT_number 14
_symmetry_cell_setting monoclinic
_symmetry_space_group_name_Hall '-P 2yn'
_symmetry_space_group_name_H-M 'P 1 21/n 1'
_atom_sites_solution_hydrogens geom
_atom_sites_solution_primary direct
_atom_sites_solution_secondary difmap
_audit_creation_method SHELXL-97
_cell_angle_alpha 90.00
_cell_angle_beta 95.353(4)
_cell_angle_gamma 90.00
_cell_formula_units_Z 4
_cell_length_a 13.998(3)
_cell_length_b 25.218(5)
_cell_length_c 19.476(4)
_cell_measurement_reflns_used 9918
_cell_measurement_temperature 100(2)
_cell_measurement_theta_max 25.49
_cell_measurement_theta_min 2.36
_cell_volume 6845(2)
_computing_cell_refinement 'SAINT 7 (Bruker-AXS, 2005)'
_computing_data_collection 'SMART 5 (Bruker-AXS, 2003)'
_computing_data_reduction 'SAINT 7 (Bruker-AXS, 2005)'
_computing_molecular_graphics 'Bruker SHELXTL'
_computing_publication_material 'Bruker SHELXTL'
_computing_structure_refinement 'SHELXL-97 (Sheldrick, 1997)'
_computing_structure_solution 'SHELXS-97 (Sheldrick, 1990)'
_diffrn_ambient_temperature 100(2)
_diffrn_detector_area_resol_mean 8.3
_diffrn_measured_fraction_theta_full 1.000
_diffrn_measured_fraction_theta_max 1.000
_diffrn_measurement_device_type 'Bruker Smart APEX CCD'
_diffrn_measurement_method 'omega and phi scans'
_diffrn_radiation_monochromator graphite
_diffrn_radiation_source 'fine-focus sealed tube'
_diffrn_radiation_type MoK\a
_diffrn_radiation_wavelength 0.71073
_diffrn_reflns_av_R_equivalents 0.1037
_diffrn_reflns_av_sigmaI/netI 0.0531
_diffrn_reflns_limit_h_max 17
_diffrn_reflns_limit_h_min -17
_diffrn_reflns_limit_k_max 31
_diffrn_reflns_limit_k_min -31
_diffrn_reflns_limit_l_max 24
_diffrn_reflns_limit_l_min -24
_diffrn_reflns_number 140991
_diffrn_reflns_theta_full 26.02
_diffrn_reflns_theta_max 26.02
_diffrn_reflns_theta_min 1.62
_diffrn_standards_decay_% 0
_diffrn_standards_interval_count 0
_diffrn_standards_interval_time 0
_diffrn_standards_number 0
_exptl_absorpt_coefficient_mu 0.716
_exptl_absorpt_correction_T_max 0.9651
_exptl_absorpt_correction_T_min 0.8414
_exptl_absorpt_correction_type multi-scan
_exptl_absorpt_process_details 'SADABS (Sheldrick, 2005)'
_exptl_crystal_colour red
_exptl_crystal_density_diffrn 1.225
_exptl_crystal_description plate
_exptl_crystal_F_000 2704
_exptl_crystal_size_max 0.25
_exptl_crystal_size_mid 0.10
_exptl_crystal_size_min 0.05
_refine_diff_density_max 0.651
_refine_diff_density_min -0.457
_refine_diff_density_rms 0.073
_refine_ls_extinction_method none
_refine_ls_goodness_of_fit_ref 1.029
_refine_ls_hydrogen_treatment constr
_refine_ls_matrix_type full
_refine_ls_number_parameters 949
_refine_ls_number_reflns 13486
_refine_ls_number_restraints 1377
_refine_ls_restrained_S_all 1.024
_refine_ls_R_factor_all 0.0743
_refine_ls_R_factor_gt 0.0414
_refine_ls_shift/su_max 0.002
_refine_ls_shift/su_mean 0.000
_refine_ls_structure_factor_coef Fsqd
_refine_ls_weighting_details 'calc w=1/[\s^2^(Fo^2^)+(0.0429P)^2^+7.0534P] where P=(Fo^2^+2Fc^2^)/3'
_refine_ls_weighting_scheme calc
_refine_ls_wR_factor_gt 0.0908
_refine_ls_wR_factor_ref 0.1055
_reflns_number_gt 9736
_reflns_number_total 13486
_reflns_threshold_expression >2sigma(I)
_cod_data_source_file ja906550h_si_001_5.cif
_cod_data_source_block 07124
_cod_database_code 4105311

loop_
_symmetry_equiv_pos_as_xyz
'x, y, z'
'-x+1/2, y+1/2, -z+1/2'
'-x, -y, -z'
'x-1/2, -y-1/2, z-1/2'

loop_
_atom_site_label
_atom_site_type_symbol
_atom_site_fract_x
_atom_site_fract_y
_atom_site_fract_z
_atom_site_U_iso_or_equiv
_atom_site_adp_type
_atom_site_occupancy
_atom_site_symmetry_multiplicity
_atom_site_calc_flag
_atom_site_refinement_flags
_atom_site_disorder_assembly
_atom_site_disorder_group
Nb1 Nb 0.666764(18) 0.209442(10) 0.742404(14) 0.01837(7) Uani 1 1 d . . .
As1 As 0.78204(2) 0.161711(12) 0.691688(17) 0.02401(9) Uani 1 1 d . . .
N1 N 0.68122(17) 0.19281(9) 0.84890(13) 0.0218(6) Uani 1 1 d . . .
N2 N 0.68853(17) 0.28602(9) 0.71091(12) 0.0199(5) Uani 1 1 d . . .
N3 N 0.54383(17) 0.18005(9) 0.69056(12) 0.0201(5) Uani 1 1 d . . .
O1S O 0.7466(2) 0.09064(12) 0.44699(14) 0.0561(8) Uani 1 1 d . . .
C1S C 0.6509(3) 0.1651(2) 0.4095(2) 0.0658(13) Uani 1 1 d . . .
H1S1 H 0.6743 0.1626 0.3637 0.099 Uiso 1 1 calc R . .
H1S2 H 0.6367 0.2023 0.4194 0.099 Uiso 1 1 calc R . .
H1S3 H 0.5925 0.1439 0.4105 0.099 Uiso 1 1 calc R . .
O2S O 0.99463(18) 0.29734(10) 0.64687(14) 0.0454(7) Uani 1 1 d . . .
C2S C 0.7271(3) 0.14460(18) 0.4632(2) 0.0558(11) Uani 1 1 d . . .
H2S1 H 0.7862 0.1661 0.4630 0.067 Uiso 1 1 calc R . .
H2S2 H 0.7041 0.1469 0.5097 0.067 Uiso 1 1 calc R . .
C3S C 0.8128(3) 0.06629(19) 0.4975(2) 0.0592(12) Uani 1 1 d . . .
H3S1 H 0.7859 0.0659 0.5428 0.071 Uiso 1 1 calc R . .
H3S2 H 0.8736 0.0865 0.5024 0.071 Uiso 1 1 calc R . .
C4S C 0.8310(4) 0.01098(19) 0.4749(2) 0.0727(15) Uani 1 1 d . . .
H4S1 H 0.7707 -0.0090 0.4712 0.109 Uiso 1 1 calc R . .
H4S2 H 0.8773 -0.0061 0.5088 0.109 Uiso 1 1 calc R . .
H4S3 H 0.8570 0.0117 0.4299 0.109 Uiso 1 1 calc R . .
C5S C 0.9982(3) 0.36591(17) 0.7303(2) 0.0508(11) Uani 1 1 d . . .
H5S1 H 1.0549 0.3803 0.7109 0.076 Uiso 1 1 calc R . .
H5S2 H 1.0022 0.3736 0.7798 0.076 Uiso 1 1 calc R . .
H5S3 H 0.9403 0.3823 0.7074 0.076 Uiso 1 1 calc R . .
C6S C 0.9941(3) 0.30790(18) 0.7194(2) 0.0509(11) Uani 1 1 d . . .
H6S1 H 1.0500 0.2907 0.7453 0.061 Uiso 1 1 calc R . .
H6S2 H 0.9349 0.2934 0.7365 0.061 Uiso 1 1 calc R . .
C7S C 0.9919(3) 0.24171(16) 0.6316(3) 0.0575(12) Uani 1 1 d . . .
H7S1 H 0.9370 0.2256 0.6525 0.069 Uiso 1 1 calc R . .
H7S2 H 1.0512 0.2250 0.6533 0.069 Uiso 1 1 calc R . .
C8S C 0.9831(3) 0.22977(16) 0.55770(18) 0.0406(9) Uani 1 1 d . . .
H8S1 H 0.9238 0.2455 0.5359 0.061 Uiso 1 1 calc R . .
H8S2 H 0.9813 0.1913 0.5510 0.061 Uiso 1 1 calc R . .
H8S3 H 1.0382 0.2446 0.5368 0.061 Uiso 1 1 calc R . .
C11 C 0.6537(2) 0.14627(12) 0.88000(15) 0.0214(6) Uani 1 1 d . . .
C12 C 0.6569(2) 0.09766(12) 0.84413(16) 0.0231(7) Uani 1 1 d . . .
H12 H 0.6812 0.0973 0.8002 0.028 Uiso 1 1 calc R . .
C13 C 0.6257(2) 0.05049(12) 0.87079(16) 0.0229(7) Uani 1 1 d . . .
C14 C 0.5877(2) 0.05058(12) 0.93488(16) 0.0252(7) Uani 1 1 d . . .
H14 H 0.5649 0.0185 0.9530 0.030 Uiso 1 1 calc R . .
C16 C 0.6167(2) 0.14421(12) 0.94527(16) 0.0238(7) Uani 1 1 d . . .
H16 H 0.6146 0.1758 0.9716 0.029 Uiso 1 1 calc R . .
C17 C 0.6998(2) 0.23984(12) 0.89258(15) 0.0242(7) Uani 1 1 d . . .
H17A H 0.6554 0.2391 0.9293 0.029 Uiso 1 1 calc R . .
H17B H 0.6842 0.2718 0.8641 0.029 Uiso 1 1 calc R . .
C18 C 0.8035(2) 0.24574(12) 0.92715(16) 0.0263(7) Uani 1 1 d . . .
C21 C 0.6618(2) 0.32557(11) 0.75726(15) 0.0214(7) Uani 1 1 d . . .
C22 C 0.5701(2) 0.32506(11) 0.78085(15) 0.0213(6) Uani 1 1 d . . .
H22 H 0.5224 0.3020 0.7596 0.026 Uiso 1 1 calc R . .
C23 C 0.5476(2) 0.35768(12) 0.83480(16) 0.0240(7) Uani 1 1 d . . .
C24 C 0.6163(2) 0.39250(12) 0.86419(16) 0.0270(7) Uani 1 1 d . . .
H24 H 0.6015 0.4142 0.9017 0.032 Uiso 1 1 calc R . .
C25 C 0.7061(2) 0.39631(12) 0.83997(16) 0.0262(7) Uani 1 1 d . . .
C15 C 0.5835(2) 0.09728(12) 0.97177(16) 0.0243(7) Uani 1 1 d . . .
C26 C 0.7274(2) 0.36321(12) 0.78667(16) 0.0243(7) Uani 1 1 d . . .
H26 H 0.7885 0.3661 0.7694 0.029 Uiso 1 1 calc R . .
C27 C 0.7462(2) 0.30498(12) 0.65608(15) 0.0241(7) Uani 1 1 d . . .
H27A H 0.7892 0.2759 0.6442 0.029 Uiso 1 1 calc R . .
H27B H 0.7872 0.3345 0.6748 0.029 Uiso 1 1 calc R . .
C28 C 0.6892(2) 0.32404(12) 0.58947(16) 0.0242(7) Uani 1 1 d . . .
C31 C 0.4585(2) 0.20236(11) 0.71345(15) 0.0201(6) Uani 1 1 d . . .
C32 C 0.3911(2) 0.23108(12) 0.67091(16) 0.0231(7) Uani 1 1 d . . .
H32 H 0.4009 0.2358 0.6237 0.028 Uiso 1 1 calc R . .
C33 C 0.3103(2) 0.25279(12) 0.69615(16) 0.0246(7) Uani 1 1 d . . .
C34 C 0.2980(2) 0.24702(12) 0.76607(17) 0.0264(7) Uani 1 1 d . . .
H34 H 0.2436 0.2625 0.7839 0.032 Uiso 1 1 calc R . .
C35 C 0.3634(2) 0.21925(12) 0.80994(16) 0.0249(7) Uani 1 1 d . . .
C36 C 0.4427(2) 0.19663(12) 0.78329(16) 0.0227(7) Uani 1 1 d . . .
H36 H 0.4873 0.1769 0.8129 0.027 Uiso 1 1 calc R . .
C37 C 0.5335(2) 0.15504(12) 0.62197(15) 0.0220(6) Uani 1 1 d . . .
H37A H 0.5975 0.1540 0.6043 0.026 Uiso 1 1 calc R . .
H37B H 0.4921 0.1781 0.5906 0.026 Uiso 1 1 calc R . .
C38 C 0.4914(2) 0.09850(12) 0.61758(16) 0.0243(7) Uani 1 1 d . . .
C131 C 0.6312(2) -0.00083(12) 0.83183(18) 0.0297(7) Uani 1 1 d . . .
H13A H 0.6570 0.0060 0.7876 0.044 Uiso 1 1 calc R . .
H13B H 0.5669 -0.0162 0.8236 0.044 Uiso 1 1 calc R . .
H13C H 0.6734 -0.0256 0.8590 0.044 Uiso 1 1 calc R . .
C151 C 0.5420(2) 0.09873(13) 1.04091(17) 0.0325(8) Uani 1 1 d . . .
H15A H 0.5863 0.1175 1.0745 0.049 Uiso 1 1 calc R . .
H15B H 0.5329 0.0624 1.0570 0.049 Uiso 1 1 calc R . .
H15C H 0.4802 0.1172 1.0360 0.049 Uiso 1 1 calc R . .
C181 C 0.8342(2) 0.19734(13) 0.97119(17) 0.0317(8) Uani 1 1 d . . .
H18A H 0.8315 0.1656 0.9421 0.048 Uiso 1 1 calc R . .
H18B H 0.7908 0.1930 1.0075 0.048 Uiso 1 1 calc R . .
H18C H 0.8999 0.2024 0.9923 0.048 Uiso 1 1 calc R . .
C182 C 0.8054(3) 0.29543(13) 0.97224(18) 0.0377(9) Uani 1 1 d . . .
H18D H 0.7632 0.2903 1.0091 0.057 Uiso 1 1 calc R . .
H18E H 0.7830 0.3259 0.9440 0.057 Uiso 1 1 calc R . .
H18F H 0.8710 0.3019 0.9925 0.057 Uiso 1 1 calc R . .
C183 C 0.8724(2) 0.25315(14) 0.87111(17) 0.0326(8) Uani 1 1 d . . .
H18G H 0.9382 0.2565 0.8927 0.049 Uiso 1 1 calc R . .
H18H H 0.8549 0.2853 0.8446 0.049 Uiso 1 1 calc R . .
H18I H 0.8681 0.2224 0.8402 0.049 Uiso 1 1 calc R . .
C231 C 0.4494(2) 0.35500(13) 0.86147(18) 0.0330(8) Uani 1 1 d . . .
H23A H 0.4564 0.3449 0.9103 0.049 Uiso 1 1 calc R . .
H23B H 0.4101 0.3285 0.8350 0.049 Uiso 1 1 calc R . .
H23C H 0.4183 0.3898 0.8563 0.049 Uiso 1 1 calc R . .
C251 C 0.7818(2) 0.43402(13) 0.87180(19) 0.0363(8) Uani 1 1 d . . .
H25A H 0.8343 0.4137 0.8960 0.054 Uiso 1 1 calc R . .
H25B H 0.7534 0.4574 0.9046 0.054 Uiso 1 1 calc R . .
H25C H 0.8068 0.4554 0.8354 0.054 Uiso 1 1 calc R . .
C281 C 0.6365(3) 0.27735(16) 0.5540(2) 0.0574(12) Uani 1 1 d . . .
H28A H 0.6060 0.2886 0.5090 0.086 Uiso 1 1 calc R . .
H28B H 0.5874 0.2645 0.5826 0.086 Uiso 1 1 calc R . .
H28C H 0.6823 0.2488 0.5475 0.086 Uiso 1 1 calc R . .
C282 C 0.6194(3) 0.36768(17) 0.6037(2) 0.0528(12) Uani 1 1 d . . .
H28D H 0.6544 0.3971 0.6274 0.079 Uiso 1 1 calc R . .
H28E H 0.5718 0.3538 0.6329 0.079 Uiso 1 1 calc R . .
H28F H 0.5869 0.3803 0.5601 0.079 Uiso 1 1 calc R . .
C283 C 0.7621(3) 0.34568(16) 0.54311(18) 0.0403(9) Uani 1 1 d . . .
H28G H 0.8085 0.3179 0.5347 0.060 Uiso 1 1 calc R . .
H28H H 0.7958 0.3760 0.5657 0.060 Uiso 1 1 calc R . .
H28I H 0.7288 0.3571 0.4991 0.060 Uiso 1 1 calc R . .
C331 C 0.2369(2) 0.28185(14) 0.64864(18) 0.0345(8) Uani 1 1 d . . .
H33A H 0.2690 0.3091 0.6232 0.052 Uiso 1 1 calc R . .
H33B H 0.1897 0.2986 0.6758 0.052 Uiso 1 1 calc R . .
H33C H 0.2043 0.2567 0.6160 0.052 Uiso 1 1 calc R . .
C351 C 0.3485(3) 0.21286(14) 0.88529(17) 0.0361(8) Uani 1 1 d . . .
H35A H 0.3501 0.2478 0.9075 0.054 Uiso 1 1 calc R . .
H35B H 0.3995 0.1905 0.9077 0.054 Uiso 1 1 calc R . .
H35C H 0.2861 0.1961 0.8895 0.054 Uiso 1 1 calc R . .
C381 C 0.5501(2) 0.06169(12) 0.66694(18) 0.0315(8) Uani 1 1 d . . .
H38A H 0.5467 0.0739 0.7144 0.047 Uiso 1 1 calc R . .
H38B H 0.6171 0.0618 0.6561 0.047 Uiso 1 1 calc R . .
H38C H 0.5244 0.0256 0.6621 0.047 Uiso 1 1 calc R . .
C382 C 0.3865(2) 0.09744(13) 0.63329(17) 0.0294(7) Uani 1 1 d . . .
H38D H 0.3611 0.0614 0.6267 0.044 Uiso 1 1 calc R . .
H38E H 0.3490 0.1217 0.6021 0.044 Uiso 1 1 calc R . .
H38F H 0.3820 0.1085 0.6811 0.044 Uiso 1 1 calc R . .
C383 C 0.4970(3) 0.07927(14) 0.54293(17) 0.0340(8) Uani 1 1 d . . .
H38G H 0.5643 0.0780 0.5328 0.051 Uiso 1 1 calc R . .
H38H H 0.4614 0.1038 0.5110 0.051 Uiso 1 1 calc R . .
H38I H 0.4689 0.0437 0.5376 0.051 Uiso 1 1 calc R . .
Na1 Na 0.37530(8) 0.53098(5) 0.69166(6) 0.0275(3) Uani 1 1 d DU . .
O1 O 0.36063(18) 0.62454(10) 0.71921(14) 0.0329(7) Uani 0.843(3) 1 d PDU A 1
C41 C 0.4319(3) 0.65736(15) 0.6943(2) 0.0376(10) Uani 0.843(3) 1 d PDU A 1
H41A H 0.4917 0.6556 0.7255 0.045 Uiso 0.843(3) 1 calc PR A 1
H41B H 0.4097 0.6946 0.6916 0.045 Uiso 0.843(3) 1 calc PR A 1
C42 C 0.4496(4) 0.63761(18) 0.6237(3) 0.0401(11) Uani 0.843(3) 1 d PDU A 1
H42A H 0.3898 0.6413 0.5926 0.048 Uiso 0.843(3) 1 calc PR A 1
H42B H 0.4993 0.6600 0.6051 0.048 Uiso 0.843(3) 1 calc PR A 1
O2 O 0.4796(2) 0.58452(11) 0.62383(15) 0.0397(7) Uani 0.843(3) 1 d PDU A 1
C43 C 0.5803(3) 0.57742(17) 0.6438(3) 0.0467(11) Uani 0.843(3) 1 d PDU A 1
H43A H 0.6012 0.6012 0.6828 0.056 Uiso 0.843(3) 1 calc PR A 1
H43B H 0.6180 0.5859 0.6047 0.056 Uiso 0.843(3) 1 calc PR A 1
C44 C 0.5956(4) 0.5206(2) 0.6649(3) 0.0529(13) Uani 0.843(3) 1 d PDU A 1
H44A H 0.5779 0.4974 0.6247 0.064 Uiso 0.843(3) 1 calc PR A 1
H44B H 0.6645 0.5149 0.6795 0.064 Uiso 0.843(3) 1 calc PR A 1
O3 O 0.54086(19) 0.50598(11) 0.71960(17) 0.0466(8) Uani 0.843(3) 1 d PDU A 1
C45 C 0.5800(3) 0.52395(18) 0.7856(2) 0.0531(12) Uani 0.843(3) 1 d PDU A 1
H45A H 0.5982 0.5618 0.7833 0.064 Uiso 0.843(3) 1 calc PR A 1
H45B H 0.6380 0.5032 0.8012 0.064 Uiso 0.843(3) 1 calc PR A 1
C46 C 0.5047(4) 0.5168(2) 0.8352(3) 0.0545(13) Uani 0.843(3) 1 d PDU A 1
H46A H 0.4878 0.4788 0.8375 0.065 Uiso 0.843(3) 1 calc PR A 1
H46B H 0.5311 0.5281 0.8818 0.065 Uiso 0.843(3) 1 calc PR A 1
O4 O 0.4210(2) 0.54654(12) 0.81500(14) 0.0430(8) Uani 0.843(3) 1 d PDU A 1
C47 C 0.4256(3) 0.60087(16) 0.8343(2) 0.0456(11) Uani 0.843(3) 1 d PDU A 1
H47A H 0.4894 0.6156 0.8272 0.055 Uiso 0.843(3) 1 calc PR A 1
H47B H 0.4152 0.6047 0.8837 0.055 Uiso 0.843(3) 1 calc PR A 1
C48 C 0.3486(4) 0.6301(2) 0.7902(2) 0.0457(12) Uani 0.843(3) 1 d PDU A 1
H48A H 0.2849 0.6160 0.7993 0.055 Uiso 0.843(3) 1 calc PR A 1
H48B H 0.3506 0.6681 0.8027 0.055 Uiso 0.843(3) 1 calc PR A 1
O1B O 0.3835(8) 0.6263(3) 0.6764(6) 0.038(2) Uani 0.157(3) 1 d PDU A 2
C41B C 0.4448(14) 0.6410(6) 0.6256(11) 0.042(3) Uani 0.157(3) 1 d PDU A 2
H41C H 0.4599 0.6793 0.6294 0.051 Uiso 0.157(3) 1 calc PR A 2
H41D H 0.4124 0.6342 0.5790 0.051 Uiso 0.157(3) 1 calc PR A 2
C42B C 0.5361(11) 0.6090(5) 0.6360(12) 0.042(3) Uani 0.157(3) 1 d PDU A 2
H42C H 0.5795 0.6190 0.6008 0.050 Uiso 0.157(3) 1 calc PR A 2
H42D H 0.5693 0.6166 0.6821 0.050 Uiso 0.157(3) 1 calc PR A 2
O2B O 0.5145(7) 0.5544(5) 0.6304(5) 0.038(2) Uani 0.157(3) 1 d PDU A 2
C43B C 0.5916(15) 0.5200(9) 0.6512(9) 0.044(3) Uani 0.157(3) 1 d PDU A 2
H43C H 0.6505 0.5325 0.6319 0.053 Uiso 0.157(3) 1 calc PR A 2
H43D H 0.5769 0.4839 0.6332 0.053 Uiso 0.157(3) 1 calc PR A 2
C44B C 0.6081(7) 0.5182(9) 0.7288(8) 0.044(3) Uani 0.157(3) 1 d PDU A 2
H44C H 0.6605 0.4929 0.7428 0.052 Uiso 0.157(3) 1 calc PR A 2
H44D H 0.6277 0.5537 0.7466 0.052 Uiso 0.157(3) 1 calc PR A 2
O3B O 0.5230(6) 0.5021(5) 0.7573(5) 0.034(2) Uani 0.157(3) 1 d PDU A 2
C45B C 0.5234(15) 0.5140(8) 0.8286(6) 0.041(3) Uani 0.157(3) 1 d PDU A 2
H45C H 0.5900 0.5120 0.8507 0.049 Uiso 0.157(3) 1 calc PR A 2
H45D H 0.4845 0.4873 0.8508 0.049 Uiso 0.157(3) 1 calc PR A 2
C46B C 0.4834(11) 0.5686(7) 0.8396(9) 0.041(3) Uani 0.157(3) 1 d PDU A 2
H46C H 0.4798 0.5747 0.8895 0.049 Uiso 0.157(3) 1 calc PR A 2
H46D H 0.5265 0.5957 0.8225 0.049 Uiso 0.157(3) 1 calc PR A 2
O4B O 0.3907(8) 0.5735(4) 0.8043(4) 0.037(2) Uani 0.157(3) 1 d PDU A 2
C47B C 0.3561(17) 0.6256(7) 0.7956(10) 0.041(3) Uani 0.157(3) 1 d PDU A 2
H47C H 0.3686 0.6453 0.8395 0.049 Uiso 0.157(3) 1 calc PR A 2
H47D H 0.2858 0.6248 0.7834 0.049 Uiso 0.157(3) 1 calc PR A 2
C48B C 0.4039(15) 0.6537(5) 0.7396(7) 0.042(3) Uani 0.157(3) 1 d PDU A 2
H48C H 0.3799 0.6906 0.7349 0.050 Uiso 0.157(3) 1 calc PR A 2
H48D H 0.4741 0.6550 0.7518 0.050 Uiso 0.157(3) 1 calc PR A 2
O5 O 0.2177(3) 0.52142(19) 0.7354(2) 0.0340(11) Uani 0.505(3) 1 d PDU A 1
C51 C 0.1391(4) 0.5288(3) 0.6853(4) 0.0425(16) Uani 0.505(3) 1 d PDU A 1
H51A H 0.0817 0.5401 0.7076 0.051 Uiso 0.505(3) 1 calc PR A 1
H51B H 0.1240 0.4953 0.6601 0.051 Uiso 0.505(3) 1 calc PR A 1
C52 C 0.1677(7) 0.5712(4) 0.6362(5) 0.049(2) Uani 0.505(3) 1 d PDU A 1
H52A H 0.1138 0.5776 0.6006 0.058 Uiso 0.505(3) 1 calc PR A 1
H52B H 0.1808 0.6047 0.6620 0.058 Uiso 0.505(3) 1 calc PR A 1
O6 O 0.2496(4) 0.5566(2) 0.6040(3) 0.0420(12) Uani 0.505(3) 1 d PDU A 1
C53 C 0.2335(5) 0.5193(3) 0.5494(4) 0.0495(17) Uani 0.505(3) 1 d PDU A 1
H53A H 0.2017 0.5370 0.5080 0.059 Uiso 0.505(3) 1 calc PR A 1
H53B H 0.1910 0.4906 0.5631 0.059 Uiso 0.505(3) 1 calc PR A 1
C54 C 0.3289(7) 0.4964(4) 0.5332(4) 0.053(2) Uani 0.505(3) 1 d PDU A 1
H54A H 0.3175 0.4692 0.4967 0.064 Uiso 0.505(3) 1 calc PR A 1
H54B H 0.3683 0.5249 0.5152 0.064 Uiso 0.505(3) 1 calc PR A 1
O7 O 0.3804(4) 0.47316(18) 0.5919(2) 0.0429(12) Uani 0.505(3) 1 d PDU A 1
C55 C 0.3553(5) 0.4196(2) 0.6046(3) 0.0398(15) Uani 0.505(3) 1 d PDU A 1
H55A H 0.3860 0.3957 0.5729 0.048 Uiso 0.505(3) 1 calc PR A 1
H55B H 0.2849 0.4150 0.5966 0.048 Uiso 0.505(3) 1 calc PR A 1
C56 C 0.3892(7) 0.4064(4) 0.6786(4) 0.0378(19) Uani 0.505(3) 1 d PDU A 1
H56A H 0.3725 0.3692 0.6882 0.045 Uiso 0.505(3) 1 calc PR A 1
H56B H 0.4599 0.4098 0.6854 0.045 Uiso 0.505(3) 1 calc PR A 1
O8 O 0.3477(3) 0.43995(17) 0.7254(3) 0.0339(11) Uani 0.505(3) 1 d PDU A 1
C57 C 0.2519(4) 0.4279(2) 0.7370(4) 0.0355(15) Uani 0.505(3) 1 d PDU A 1
H57A H 0.2499 0.3953 0.7653 0.043 Uiso 0.505(3) 1 calc PR A 1
H57B H 0.2132 0.4218 0.6926 0.043 Uiso 0.505(3) 1 calc PR A 1
C58 C 0.2120(8) 0.4742(3) 0.7743(5) 0.038(2) Uani 0.505(3) 1 d PDU A 1
H58A H 0.1443 0.4671 0.7819 0.046 Uiso 0.505(3) 1 calc PR A 1
H58B H 0.2487 0.4787 0.8199 0.046 Uiso 0.505(3) 1 calc PR A 1
O5B O 0.2046(3) 0.54036(18) 0.7079(3) 0.0344(12) Uani 0.495(3) 1 d PDU A 2
C51B C 0.1562(7) 0.5670(4) 0.6508(4) 0.042(2) Uani 0.495(3) 1 d PDU A 2
H51C H 0.1752 0.6048 0.6518 0.050 Uiso 0.495(3) 1 calc PR A 2
H51D H 0.0861 0.5652 0.6540 0.050 Uiso 0.495(3) 1 calc PR A 2
C52B C 0.1796(4) 0.5424(3) 0.5835(4) 0.0463(17) Uani 0.495(3) 1 d PDU A 2
H52C H 0.1554 0.5055 0.5802 0.056 Uiso 0.495(3) 1 calc PR A 2
H52D H 0.1481 0.5628 0.5442 0.056 Uiso 0.495(3) 1 calc PR A 2
O6B O 0.2804(4) 0.5428(2) 0.5807(2) 0.0426(13) Uani 0.495(3) 1 d PDU A 2
C53B C 0.3133(9) 0.5080(3) 0.5310(4) 0.052(2) Uani 0.495(3) 1 d PDU A 2
H53C H 0.3759 0.5208 0.5176 0.062 Uiso 0.495(3) 1 calc PR A 2
H53D H 0.2672 0.5082 0.4892 0.062 Uiso 0.495(3) 1 calc PR A 2
C54B C 0.3246(5) 0.4518(3) 0.5585(3) 0.0472(17) Uani 0.495(3) 1 d PDU A 2
H54C H 0.2617 0.4379 0.5695 0.057 Uiso 0.495(3) 1 calc PR A 2
H54D H 0.3495 0.4285 0.5235 0.057 Uiso 0.495(3) 1 calc PR A 2
O7B O 0.3896(4) 0.45299(19) 0.6189(2) 0.0410(12) Uani 0.495(3) 1 d PDU A 2
C55B C 0.3883(7) 0.4061(3) 0.6592(5) 0.044(2) Uani 0.495(3) 1 d PDU A 2
H55C H 0.4494 0.4032 0.6889 0.053 Uiso 0.495(3) 1 calc PR A 2
H55D H 0.3830 0.3749 0.6282 0.053 Uiso 0.495(3) 1 calc PR A 2
C56B C 0.3056(5) 0.4060(2) 0.7037(4) 0.0390(16) Uani 0.495(3) 1 d PDU A 2
H56C H 0.2439 0.4066 0.6744 0.047 Uiso 0.495(3) 1 calc PR A 2
H56D H 0.3077 0.3735 0.7324 0.047 Uiso 0.495(3) 1 calc PR A 2
O8B O 0.3134(4) 0.45163(17) 0.7465(3) 0.0334(13) Uani 0.495(3) 1 d PDU A 2
C57B C 0.2288(6) 0.4641(4) 0.7772(4) 0.035(2) Uani 0.495(3) 1 d PDU A 2
H57C H 0.2451 0.4862 0.8187 0.042 Uiso 0.495(3) 1 calc PR A 2
H57D H 0.1987 0.4310 0.7920 0.042 Uiso 0.495(3) 1 calc PR A 2
C58B C 0.1583(4) 0.4936(2) 0.7276(4) 0.0337(15) Uani 0.495(3) 1 d PDU A 2
H58C H 0.1394 0.4714 0.6866 0.040 Uiso 0.495(3) 1 calc PR A 2
H58D H 0.0999 0.5027 0.7502 0.040 Uiso 0.495(3) 1 calc PR A 2

loop_
_atom_site_aniso_label
_atom_site_aniso_U_11
_atom_site_aniso_U_22
_atom_site_aniso_U_33
_atom_site_aniso_U_23
_atom_site_aniso_U_13
_atom_site_aniso_U_12
Nb1 0.01499(13) 0.01857(14) 0.02144(14) 0.00085(11) 0.00107(10) 0.00058(11)
As1 0.01788(16) 0.02371(17) 0.03075(18) 0.00011(14) 0.00384(13) 0.00328(13)
N1 0.0202(13) 0.0194(13) 0.0258(14) 0.0028(11) 0.0011(11) 0.0001(10)
N2 0.0175(12) 0.0186(13) 0.0238(13) 0.0005(10) 0.0031(10) 0.0000(10)
N3 0.0158(13) 0.0217(13) 0.0229(13) -0.0016(10) 0.0028(10) 0.0002(10)
O1S 0.0603(19) 0.062(2) 0.0454(17) 0.0011(14) 0.0047(14) -0.0075(15)
C1S 0.067(3) 0.075(3) 0.056(3) 0.008(2) 0.012(2) 0.009(3)
O2S 0.0362(15) 0.0474(16) 0.0527(17) 0.0149(13) 0.0041(12) 0.0001(12)
C2S 0.052(3) 0.065(3) 0.054(3) -0.006(2) 0.019(2) -0.004(2)
C3S 0.065(3) 0.075(3) 0.037(2) 0.012(2) 0.003(2) -0.006(3)
C4S 0.108(4) 0.064(3) 0.045(3) 0.011(2) 0.000(3) 0.002(3)
C5S 0.031(2) 0.062(3) 0.061(3) 0.003(2) 0.0086(19) -0.0067(19)
C6S 0.032(2) 0.073(3) 0.048(2) 0.022(2) 0.0048(18) 0.005(2)
C7S 0.032(2) 0.040(2) 0.101(4) 0.023(2) 0.007(2) 0.0002(18)
C8S 0.032(2) 0.052(2) 0.036(2) 0.0004(18) -0.0085(16) 0.0102(17)
C11 0.0151(15) 0.0253(16) 0.0231(16) 0.0014(13) -0.0019(12) 0.0005(12)
C12 0.0181(15) 0.0259(17) 0.0250(17) 0.0014(13) 0.0008(13) 0.0019(13)
C13 0.0147(15) 0.0233(16) 0.0298(17) 0.0020(13) -0.0022(13) 0.0030(12)
C14 0.0179(16) 0.0235(16) 0.0335(18) 0.0070(14) -0.0015(13) -0.0021(13)
C16 0.0226(16) 0.0227(16) 0.0257(17) 0.0007(13) -0.0003(13) 0.0028(13)
C17 0.0276(17) 0.0224(16) 0.0226(16) 0.0038(13) 0.0033(13) 0.0013(13)
C18 0.0273(17) 0.0256(17) 0.0246(17) 0.0001(13) -0.0051(13) 0.0008(14)
C21 0.0239(16) 0.0153(15) 0.0249(17) 0.0046(12) 0.0014(13) 0.0019(12)
C22 0.0181(15) 0.0187(15) 0.0264(16) 0.0015(12) -0.0013(12) 0.0007(12)
C23 0.0244(17) 0.0207(16) 0.0272(17) 0.0030(13) 0.0038(13) 0.0044(13)
C24 0.0320(18) 0.0199(16) 0.0288(18) -0.0048(13) 0.0013(14) 0.0037(13)
C25 0.0282(18) 0.0191(16) 0.0303(18) 0.0018(13) -0.0033(14) -0.0009(13)
C15 0.0191(16) 0.0292(17) 0.0243(16) 0.0067(13) 0.0005(13) 0.0015(13)
C26 0.0189(16) 0.0243(16) 0.0295(17) 0.0046(13) 0.0010(13) -0.0004(13)
C27 0.0192(16) 0.0265(17) 0.0272(17) 0.0027(13) 0.0053(13) -0.0013(13)
C28 0.0214(16) 0.0245(17) 0.0269(17) 0.0039(13) 0.0033(13) 0.0018(13)
C31 0.0148(14) 0.0191(15) 0.0264(16) -0.0040(12) 0.0027(12) -0.0038(12)
C32 0.0189(16) 0.0242(16) 0.0261(17) -0.0006(13) 0.0018(13) -0.0019(13)
C33 0.0186(16) 0.0224(16) 0.0323(18) -0.0047(13) -0.0003(13) -0.0024(13)
C34 0.0194(16) 0.0233(16) 0.0377(19) -0.0058(14) 0.0094(14) -0.0034(13)
C35 0.0279(17) 0.0221(16) 0.0259(17) -0.0025(13) 0.0083(14) -0.0056(13)
C36 0.0189(15) 0.0226(16) 0.0268(17) 0.0009(13) 0.0027(13) -0.0040(12)
C37 0.0175(15) 0.0273(17) 0.0214(16) -0.0008(13) 0.0027(12) 0.0015(13)
C38 0.0201(16) 0.0245(16) 0.0285(17) -0.0036(13) 0.0035(13) -0.0008(13)
C131 0.0238(17) 0.0255(17) 0.039(2) 0.0003(15) 0.0014(14) -0.0016(14)
C151 0.0311(19) 0.0323(19) 0.0349(19) 0.0056(15) 0.0072(15) -0.0023(15)
C181 0.0336(19) 0.0310(19) 0.0288(18) 0.0011(14) -0.0059(15) 0.0037(15)
C182 0.047(2) 0.0301(19) 0.0334(19) -0.0023(15) -0.0110(16) -0.0033(17)
C183 0.0245(17) 0.0344(19) 0.038(2) 0.0053(16) -0.0028(15) -0.0022(15)
C231 0.0270(18) 0.0315(18) 0.042(2) -0.0049(16) 0.0099(15) 0.0010(15)
C251 0.0324(19) 0.0293(19) 0.046(2) -0.0055(16) -0.0037(16) -0.0042(15)
C281 0.073(3) 0.050(3) 0.043(2) 0.0121(19) -0.024(2) -0.018(2)
C282 0.058(3) 0.062(3) 0.039(2) 0.017(2) 0.011(2) 0.037(2)
C283 0.035(2) 0.055(2) 0.033(2) 0.0119(17) 0.0077(16) 0.0046(18)
C331 0.0234(18) 0.041(2) 0.039(2) -0.0038(16) 0.0006(15) 0.0073(15)
C351 0.041(2) 0.036(2) 0.0332(19) -0.0005(16) 0.0163(16) 0.0014(16)
C381 0.0298(18) 0.0234(17) 0.041(2) -0.0001(15) 0.0000(15) -0.0008(14)
C382 0.0235(17) 0.0274(17) 0.0375(19) -0.0021(15) 0.0038(14) -0.0053(14)
C383 0.036(2) 0.0314(19) 0.0349(19) -0.0082(15) 0.0035(16) -0.0040(15)
Na1 0.0198(6) 0.0247(6) 0.0377(7) -0.0011(5) 0.0011(5) -0.0028(5)
O1 0.0192(14) 0.0267(14) 0.0523(17) -0.0027(13) 0.0015(13) -0.0028(11)
C41 0.028(2) 0.025(2) 0.060(3) 0.0015(19) 0.0019(19) -0.0025(17)
C42 0.039(3) 0.036(2) 0.043(2) 0.012(2) -0.006(2) -0.010(2)
O2 0.0354(16) 0.0360(16) 0.0489(18) -0.0086(13) 0.0103(14) -0.0138(13)
C43 0.027(2) 0.049(2) 0.066(3) -0.011(2) 0.019(2) -0.0120(19)
C44 0.026(2) 0.048(3) 0.086(3) -0.019(3) 0.011(2) 0.002(2)
O3 0.0192(14) 0.0265(15) 0.093(2) -0.0024(16) 0.0004(15) -0.0037(12)
C45 0.040(2) 0.032(2) 0.082(3) 0.015(2) -0.023(2) -0.009(2)
C46 0.058(3) 0.038(3) 0.061(3) 0.017(2) -0.025(2) -0.015(2)
O4 0.0486(19) 0.0357(17) 0.0416(17) 0.0048(13) -0.0120(14) -0.0180(14)
C47 0.052(3) 0.045(2) 0.040(2) -0.010(2) 0.006(2) -0.016(2)
C48 0.043(3) 0.037(2) 0.059(3) -0.015(2) 0.016(2) -0.004(2)
O1B 0.026(6) 0.028(3) 0.056(5) 0.002(4) -0.010(4) 0.000(4)
C41B 0.040(8) 0.033(6) 0.051(7) 0.006(7) -0.010(7) -0.013(6)
C42B 0.036(6) 0.041(5) 0.049(8) 0.006(7) 0.006(6) -0.013(5)
O2B 0.029(4) 0.039(5) 0.047(5) -0.007(5) 0.009(4) -0.012(4)
C43B 0.023(5) 0.042(7) 0.068(6) -0.011(8) 0.012(6) -0.008(6)
C44B 0.021(4) 0.040(8) 0.070(6) -0.004(7) 0.003(5) 0.001(7)
O3B 0.021(5) 0.026(6) 0.055(5) -0.001(4) -0.003(3) -0.003(4)
C45B 0.037(8) 0.034(7) 0.049(5) 0.005(7) -0.010(5) -0.004(6)
C46B 0.045(7) 0.036(7) 0.040(6) -0.001(5) -0.003(5) -0.005(6)
O4B 0.033(5) 0.033(5) 0.045(4) -0.008(3) 0.006(4) -0.004(5)
C47B 0.032(8) 0.031(6) 0.062(6) -0.014(5) 0.009(7) -0.004(6)
C48B 0.030(8) 0.029(5) 0.066(6) -0.008(4) 0.006(7) -0.004(7)
O5 0.022(2) 0.034(3) 0.047(3) -0.011(2) 0.0033(19) -0.003(2)
C51 0.020(3) 0.041(4) 0.065(4) -0.011(3) 0.000(3) 0.004(3)
C52 0.029(4) 0.038(5) 0.075(5) 0.002(3) -0.019(3) 0.003(4)
O6 0.037(3) 0.035(3) 0.050(3) 0.003(2) -0.014(2) -0.009(2)
C53 0.060(4) 0.045(4) 0.040(4) 0.003(3) -0.016(3) -0.025(3)
C54 0.071(5) 0.053(5) 0.036(4) -0.005(3) 0.009(4) -0.028(4)
O7 0.045(3) 0.036(3) 0.050(3) -0.0108(19) 0.015(2) -0.016(2)
C55 0.030(4) 0.029(3) 0.063(4) -0.015(3) 0.016(3) -0.004(3)
C56 0.025(4) 0.027(3) 0.062(4) -0.008(3) 0.007(4) -0.004(4)
O8 0.020(2) 0.025(2) 0.056(3) 0.0000(19) -0.001(2) -0.0016(18)
C57 0.029(3) 0.031(3) 0.047(4) 0.004(3) 0.007(3) -0.007(3)
C58 0.031(4) 0.043(4) 0.043(5) -0.005(3) 0.013(3) -0.005(3)
O5B 0.018(3) 0.031(3) 0.053(3) -0.008(2) -0.008(2) 0.002(2)
C51B 0.023(4) 0.033(5) 0.066(5) 0.004(3) -0.014(3) -0.002(4)
C52B 0.035(3) 0.045(4) 0.054(4) 0.016(3) -0.018(3) -0.010(3)
O6B 0.037(3) 0.045(3) 0.044(3) 0.008(2) -0.010(2) -0.016(2)
C53B 0.058(5) 0.058(5) 0.039(4) -0.007(3) 0.002(4) -0.031(4)
C54B 0.046(4) 0.055(4) 0.041(4) -0.017(3) 0.009(3) -0.015(4)
O7B 0.027(3) 0.039(3) 0.058(3) -0.017(2) 0.008(2) -0.008(2)
C55B 0.024(4) 0.032(3) 0.077(5) -0.012(3) 0.000(4) 0.003(4)
C56B 0.030(4) 0.024(3) 0.061(4) 0.001(3) -0.003(3) -0.003(3)
O8B 0.024(3) 0.027(3) 0.047(3) 0.003(2) -0.005(2) -0.002(2)
C57B 0.025(4) 0.045(4) 0.034(4) 0.004(3) 0.004(3) -0.013(3)
C58B 0.025(3) 0.034(3) 0.042(4) -0.010(3) 0.008(3) -0.001(3)

loop_
_atom_type_symbol
_atom_type_description
_atom_type_scat_dispersion_real
_atom_type_scat_dispersion_imag
_atom_type_scat_source
C C 0.0033 0.0016 'International Tables Vol C Tables 4.2.6.8 and 6.1.1.4'
H H 0.0000 0.0000 'International Tables Vol C Tables 4.2.6.8 and 6.1.1.4'
N N 0.0061 0.0033 'International Tables Vol C Tables 4.2.6.8 and 6.1.1.4'
O O 0.0106 0.0060 'International Tables Vol C Tables 4.2.6.8 and 6.1.1.4'
Na Na 0.0362 0.0249 'International Tables Vol C Tables 4.2.6.8 and 6.1.1.4'
As As 0.0499 2.0058 'International Tables Vol C Tables 4.2.6.8 and 6.1.1.4'
Nb Nb -2.0727 0.6215 'International Tables Vol C Tables 4.2.6.8 and 6.1.1.4'

loop_
_geom_angle_atom_site_label_1
_geom_angle_atom_site_label_2
_geom_angle_atom_site_label_3
_geom_angle
N3 Nb1 N2 109.46(9)
N3 Nb1 N1 114.32(9)
N2 Nb1 N1 118.49(9)
N3 Nb1 As1 100.89(7)
N2 Nb1 As1 103.48(7)
N1 Nb1 As1 108.10(7)
C11 N1 C17 118.0(2)
C11 N1 Nb1 126.25(19)
C17 N1 Nb1 113.89(18)
C21 N2 C27 115.3(2)
C21 N2 Nb1 114.52(18)
C27 N2 Nb1 128.72(19)
C31 N3 C37 115.9(2)
C31 N3 Nb1 113.06(18)
C37 N3 Nb1 127.49(18)
C3S O1S C2S 112.5(3)
C7S O2S C6S 112.5(3)
O1S C2S C1S 108.0(4)
O1S C3S C4S 108.5(4)
O2S C6S C5S 108.6(3)
O2S C7S C8S 113.8(3)
N1 C11 C12 119.6(3)
N1 C11 C16 124.1(3)
C12 C11 C16 116.3(3)
C13 C12 C11 122.3(3)
C12 C13 C14 119.4(3)
C12 C13 C131 121.1(3)
C14 C13 C131 119.5(3)
C15 C14 C13 120.1(3)
C15 C16 C11 121.8(3)
N1 C17 C18 115.9(2)
C182 C18 C181 110.1(3)
C182 C18 C183 109.3(3)
C181 C18 C183 109.5(3)
C182 C18 C17 107.0(3)
C181 C18 C17 111.7(3)
C183 C18 C17 109.2(2)
C22 C21 C26 117.1(3)
C22 C21 N2 120.3(3)
C26 C21 N2 122.2(3)
C23 C22 C21 121.3(3)
C24 C23 C22 119.2(3)
C24 C23 C231 120.2(3)
C22 C23 C231 120.6(3)
C23 C24 C25 121.3(3)
C26 C25 C24 118.6(3)
C26 C25 C251 119.5(3)
C24 C25 C251 121.8(3)
C14 C15 C16 120.0(3)
C14 C15 C151 121.3(3)
C16 C15 C151 118.6(3)
C25 C26 C21 122.2(3)
N2 C27 C28 115.9(2)
C282 C28 C281 110.6(3)
C282 C28 C283 109.1(3)
C281 C28 C283 109.3(3)
C282 C28 C27 111.4(3)
C281 C28 C27 109.4(3)
C283 C28 C27 106.8(3)
C32 C31 C36 118.0(3)
C32 C31 N3 123.8(3)
C36 C31 N3 118.2(3)
C33 C32 C31 121.4(3)
C32 C33 C34 118.9(3)
C32 C33 C331 120.4(3)
C34 C33 C331 120.7(3)
C35 C34 C33 121.4(3)
C34 C35 C36 118.8(3)
C34 C35 C351 120.7(3)
C36 C35 C351 120.4(3)
C35 C36 C31 121.4(3)
N3 C37 C38 116.8(2)
C381 C38 C382 109.6(3)
C381 C38 C383 109.4(3)
C382 C38 C383 108.5(3)
C381 C38 C37 110.4(2)
C382 C38 C37 112.0(2)
C383 C38 C37 106.9(3)
O3 Na1 O6 147.91(17)
O3 Na1 O1B 103.3(3)
O6 Na1 O1B 71.9(3)
O3 Na1 O8 82.30(14)
O6 Na1 O8 108.60(18)
O1B Na1 O8 168.6(3)
O3 Na1 O1 107.61(10)
O6 Na1 O1 80.00(14)
O1B Na1 O1 21.8(3)
O8 Na1 O1 146.96(15)
O3 Na1 O4B 84.8(3)
O6 Na1 O4B 121.0(3)
O1B Na1 O4B 70.9(3)
O8 Na1 O4B 100.1(3)
O1 Na1 O4B 51.4(3)
O3 Na1 O7 85.68(16)
O6 Na1 O7 70.75(17)
O1B Na1 O7 119.4(3)
O8 Na1 O7 70.56(16)
O1 Na1 O7 139.99(14)
O4B Na1 O7 167.5(3)
O3 Na1 O3B 19.0(2)
O6 Na1 O3B 166.8(3)
O1B Na1 O3B 108.2(4)
O8 Na1 O3B 74.0(3)
O1 Na1 O3B 105.0(3)
O4B Na1 O3B 70.1(3)
O7 Na1 O3B 98.8(3)
O3 Na1 O7B 77.98(15)
O6 Na1 O7B 84.19(17)
O1B Na1 O7B 136.0(3)
O8 Na1 O7B 54.55(17)
O1 Na1 O7B 157.18(15)
O4B Na1 O7B 150.8(3)
O7 Na1 O7B 17.30(14)
O3B Na1 O7B 87.3(3)
O3 Na1 O6B 131.41(16)
O6 Na1 O6B 17.48(14)
O1B Na1 O6B 78.4(3)
O8 Na1 O6B 105.49(19)
O1 Na1 O6B 91.52(15)
O4B Na1 O6B 137.5(3)
O7 Na1 O6B 54.71(18)
O3B Na1 O6B 149.7(3)
O7B Na1 O6B 69.68(17)
O3 Na1 O5 140.59(14)
O6 Na1 O5 69.69(17)
O1B Na1 O5 101.2(3)
O8 Na1 O5 69.01(15)
O1 Na1 O5 85.49(13)
O4B Na1 O5 74.7(3)
O7 Na1 O5 108.23(18)
O3B Na1 O5 122.4(3)
O7B Na1 O5 104.36(18)
O6B Na1 O5 83.50(17)
O3 Na1 O2B 51.8(3)
O6 Na1 O2B 98.7(3)
O1B Na1 O2B 69.7(3)
O8 Na1 O2B 120.9(3)
O1 Na1 O2B 87.8(3)
O4B Na1 O2B 109.0(4)
O7 Na1 O2B 70.9(3)
O3B Na1 O2B 69.7(3)
O7B Na1 O2B 78.4(3)
O6B Na1 O2B 86.1(3)
O5 Na1 O2B 167.4(3)
C48 O1 C41 115.5(4)
C48 O1 Na1 109.3(3)
C41 O1 Na1 114.5(2)
O1 C41 C42 107.6(3)
O2 C42 C41 112.9(3)
C42 O2 C43 113.9(4)
C42 O2 Na1 109.4(2)
C43 O2 Na1 113.7(2)
O2 C43 C44 107.7(4)
O3 C44 C43 112.4(4)
C44 O3 C45 114.0(4)
C44 O3 Na1 109.7(3)
C45 O3 Na1 113.6(2)
O3 C45 C46 108.0(4)
O4 C46 C45 111.6(4)
C46 O4 C47 114.9(4)
C46 O4 Na1 108.7(3)
C47 O4 Na1 114.5(2)
O4 C47 C48 107.9(4)
O1 C48 C47 111.4(4)
C48B O1B C41B 113.2(11)
C48B O1B Na1 112.6(6)
C41B O1B Na1 112.5(7)
O1B C41B C42B 109.0(10)
O2B C42B C41B 109.8(10)
C42B O2B C43B 115.1(11)
C42B O2B Na1 111.8(8)
C43B O2B Na1 109.4(9)
O2B C43B C44B 110.3(9)
O3B C44B C43B 110.2(10)
C44B O3B C45B 113.3(11)
C44B O3B Na1 114.3(6)
C45B O3B Na1 112.1(7)
O3B C45B C46B 111.3(10)
O4B C46B C45B 110.3(9)
C47B O4B C46B 115.5(11)
C47B O4B Na1 107.6(9)
C46B O4B Na1 113.5(7)
O4B C47B C48B 110.9(10)
O1B C48B C47B 109.4(10)
C51 O5 C58 113.6(6)
C51 O5 Na1 114.6(4)
C58 O5 Na1 111.5(4)
O5 C51 C52 107.1(6)
O6 C52 C51 111.8(6)
C52 O6 C53 115.3(7)
C52 O6 Na1 108.9(5)
C53 O6 Na1 113.9(4)
O6 C53 C54 109.1(6)
O7 C54 C53 112.4(6)
C54 O7 C55 114.6(7)
C54 O7 Na1 110.2(4)
C55 O7 Na1 113.8(4)
O7 C55 C56 108.3(6)
O8 C56 C55 111.9(6)
C56 O8 C57 115.4(6)
C56 O8 Na1 107.9(5)
C57 O8 Na1 115.1(4)
O8 C57 C58 108.0(6)
O5 C58 C57 110.5(6)
C58B O5B C51B 114.2(6)
C58B O5B Na1 115.5(3)
C51B O5B Na1 110.2(4)
O5B C51B C52B 111.1(6)
O6B C52B C51B 109.1(6)
C53B O6B C52B 114.3(7)
C53B O6B Na1 110.1(5)
C52B O6B Na1 115.2(4)
O6B C53B C54B 111.5(6)
O7B C54B C53B 108.1(6)
C54B O7B C55B 113.6(7)
C54B O7B Na1 114.6(4)
C55B O7B Na1 110.1(5)
O7B C55B C56B 111.7(6)
O8B C56B C55B 108.3(6)
C57B O8B C56B 114.0(6)
C57B O8B Na1 110.2(4)
C56B O8B Na1 114.5(4)
O8B C57B C58B 111.3(6)
O5B C58B C57B 107.2(6)

loop_
_geom_bond_atom_site_label_1
_geom_bond_atom_site_label_2
_geom_bond_distance
Nb1 N3 2.051(2)
Nb1 N2 2.058(2)
Nb1 N1 2.107(2)
Nb1 As1 2.3078(5)
N1 C11 1.392(4)
N1 C17 1.469(4)
N2 C21 1.418(4)
N2 C27 1.477(4)
N3 C31 1.429(4)
N3 C37 1.472(4)
O1S C3S 1.426(5)
O1S C2S 1.429(5)
C1S C2S 1.515(6)
O2S C7S 1.434(5)
O2S C6S 1.439(5)
C3S C4S 1.492(6)
C5S C6S 1.478(6)
C7S C8S 1.464(6)
C11 C12 1.414(4)
C11 C16 1.417(4)
C12 C13 1.385(4)
C13 C14 1.401(4)
C13 C131 1.506(4)
C14 C15 1.384(4)
C16 C15 1.388(4)
C17 C18 1.549(4)
C18 C182 1.529(4)
C18 C181 1.530(4)
C18 C183 1.534(4)
C21 C22 1.403(4)
C21 C26 1.405(4)
C22 C23 1.394(4)
C23 C24 1.386(4)
C23 C231 1.515(4)
C24 C25 1.387(4)
C25 C26 1.386(4)
C25 C251 1.514(4)
C15 C151 1.516(4)
C27 C28 1.535(4)
C28 C282 1.515(5)
C28 C281 1.521(5)
C28 C283 1.525(4)
C31 C32 1.398(4)
C31 C36 1.405(4)
C32 C33 1.387(4)
C33 C34 1.396(4)
C33 C331 1.507(4)
C34 C35 1.383(4)
C35 C36 1.391(4)
C35 C351 1.510(4)
C37 C38 1.542(4)
C38 C381 1.521(4)
C38 C382 1.529(4)
C38 C383 1.541(4)
Na1 O3 2.414(3)
Na1 O6 2.422(4)
Na1 O1B 2.427(7)
Na1 O8 2.429(4)
Na1 O1 2.433(3)
Na1 O4B 2.434(7)
Na1 O7 2.436(5)
Na1 O3B 2.439(7)
Na1 O7B 2.444(5)
Na1 O6B 2.448(4)
Na1 O5 2.450(4)
Na1 O2B 2.450(7)
O1 C48 1.416(5)
O1 C41 1.416(4)
C41 C42 1.504(6)
C42 O2 1.403(5)
O2 C43 1.438(5)
C43 C44 1.501(6)
C44 O3 1.418(5)
O3 C45 1.424(5)
C45 C46 1.505(6)
C46 O4 1.415(5)
O4 C47 1.421(4)
C47 C48 1.506(6)
O1B C48B 1.417(8)
O1B C41B 1.418(8)
C41B C42B 1.510(9)
C42B O2B 1.411(8)
O2B C43B 1.414(8)
C43B C44B 1.507(9)
C44B O3B 1.419(8)
O3B C45B 1.419(8)
C45B C46B 1.509(9)
C46B O4B 1.416(8)
O4B C47B 1.406(8)
C47B C48B 1.509(9)
O5 C51 1.413(6)
O5 C58 1.417(7)
C51 C52 1.513(8)
C52 O6 1.407(7)
O6 C53 1.421(6)
C53 C54 1.516(8)
C54 O7 1.419(7)
O7 C55 1.422(6)
C55 C56 1.513(8)
C56 O8 1.408(7)
O8 C57 1.414(6)
C57 C58 1.511(7)
O5B C58B 1.415(6)
O5B C51B 1.416(7)
C51B C52B 1.513(8)
C52B O6B 1.417(6)
O6B C53B 1.415(7)
C53B C54B 1.519(8)
C54B O7B 1.418(6)
O7B C55B 1.420(7)
C55B C56B 1.510(8)
C56B O8B 1.419(6)
O8B C57B 1.411(7)
C57B C58B 1.511(7)
